data_7204373
loop_
_publ_author_name
'Wang, Xiqu'
'Liu, Lumei'
'Jacobson, Allan J.'

_publ_section_title
;
 Hydrothermal synthesis and structures of the novel niobium phosphates
 Ba2[NbOF(PO4)2] and Ba3[Nb3O3F(PO4)4(HPO4)](H2O)7
;
_journal_issue 6
_journal_name_full 'Journal of Materials Chemistry'
_journal_page_first 1824
_journal_paper_doi 10.1039/b201701f
_journal_volume 12
_journal_year 2002
_chemical_formula_moiety Ba2[NbOF(PO4)2]
_chemical_formula_sum 'Ba2 F Nb O9 P2'
_chemical_formula_weight 592.53
_space_group_IT_number 14
_symmetry_space_group_name_Hall '-P 2ybc'
_symmetry_space_group_name_H-M 'P 1 21/c 1'
_atom_sites_solution_primary direct
_atom_sites_solution_secondary difmap
_audit_creation_method SHELXL-97
_cell_angle_alpha 90.00
_cell_angle_beta 91.087(2)
_cell_angle_gamma 90.00
_cell_formula_units_Z 2
_cell_length_a 7.0570(7)
_cell_length_b 7.1618(8)
_cell_length_c 9.0246(9)
_cell_measurement_temperature 496(2)
_cell_volume 456.03(8)
_computing_cell_refinement SAINT
_computing_data_collection SMART
_computing_data_reduction SAINT
_computing_structure_refinement 'SHELXL-97 (Sheldrick, 1997)'
_computing_structure_solution SHELXTL
_diffrn_ambient_temperature 496(2)
_diffrn_measured_fraction_theta_full 0.996
_diffrn_measured_fraction_theta_max 0.996
_diffrn_measurement_device_type 'Siemens SMART/CCD'
_diffrn_measurement_method 'narrow frame'
_diffrn_radiation_monochromator graphite
_diffrn_radiation_source 'fine-focus sealed tube'
_diffrn_radiation_type MoK\a
_diffrn_radiation_wavelength 0.71073
_diffrn_reflns_av_R_equivalents 0.0270
_diffrn_reflns_av_sigmaI/netI 0.0226
_diffrn_reflns_limit_h_max 8
_diffrn_reflns_limit_h_min -8
_diffrn_reflns_limit_k_max 6
_diffrn_reflns_limit_k_min -8
_diffrn_reflns_limit_l_max 10
_diffrn_reflns_limit_l_min -10
_diffrn_reflns_number 2235
_diffrn_reflns_theta_full 24.76
_diffrn_reflns_theta_max 24.76
_diffrn_reflns_theta_min 2.89
_exptl_absorpt_coefficient_mu 10.172
_exptl_absorpt_correction_T_max 1
_exptl_absorpt_correction_T_min 0.608
_exptl_absorpt_correction_type SADABS
_exptl_crystal_colour colorless
_exptl_crystal_density_diffrn 4.315
_exptl_crystal_density_method 'not measured'
_exptl_crystal_description plate
_exptl_crystal_F_000 528
_exptl_crystal_size_max 0.22
_exptl_crystal_size_mid 0.12
_exptl_crystal_size_min 0.07
_refine_diff_density_max 0.616
_refine_diff_density_min -0.616
_refine_diff_density_rms 0.139
_refine_ls_extinction_coef 0.0044(4)
_refine_ls_extinction_expression Fc^*^=kFc[1+0.001xFc^2^\l^3^/sin(2\q)]^-1/4^
_refine_ls_extinction_method SHELXL
_refine_ls_goodness_of_fit_ref 1.224
_refine_ls_matrix_type full
_refine_ls_number_parameters 74
_refine_ls_number_reflns 779
_refine_ls_number_restraints 0
_refine_ls_restrained_S_all 1.224
_refine_ls_R_factor_all 0.0190
_refine_ls_R_factor_gt 0.0186
_refine_ls_shift/su_max 0.000
_refine_ls_shift/su_mean 0.000
_refine_ls_structure_factor_coef Fsqd
_refine_ls_weighting_details 'calc w=1/[\s^2^(Fo^2^)+(0.0000P)^2^+2.6931P] where P=(Fo^2^+2Fc^2^)/3'
_refine_ls_weighting_scheme calc
_refine_ls_wR_factor_gt 0.0439
_refine_ls_wR_factor_ref 0.0441
_reflns_number_gt 769
_reflns_number_total 779
_reflns_threshold_expression >2sigma(I)
_cod_data_source_file b201701f.txt
_cod_data_source_block Ba2[NbOF(PO4)2]
_cod_original_sg_symbol_H-M P21/c
_cod_database_code 7204373

loop_
_symmetry_equiv_pos_as_xyz
'x, y, z'
'-x, y+1/2, -z+1/2'
'-x, -y, -z'
'x, -y-1/2, z-1/2'

loop_
_atom_site_label
_atom_site_type_symbol
_atom_site_fract_x
_atom_site_fract_y
_atom_site_fract_z
_atom_site_U_iso_or_equiv
_atom_site_adp_type
_atom_site_occupancy
_atom_site_symmetry_multiplicity
_atom_site_calc_flag
_atom_site_refinement_flags
_atom_site_disorder_assembly
_atom_site_disorder_group
Ba Ba 0.67275(4) 0.13993(4) 0.31983(3) 0.01261(15) Uani 1 1 d . . .
Nb Nb 0.0229(10) -0.002(2) -0.0007(16) 0.0135(10) Uani 0.50 1 d P . .
P P 0.19486(17) 0.14162(17) 0.32371(13) 0.0102(3) Uani 1 1 d . . .
O1 O 0.6781(4) -0.2183(5) 0.2509(4) 0.0142(7) Uani 1 1 d . . .
O2 O 0.7404(4) 0.0801(5) 0.0176(3) 0.0162(7) Uani 0.50 1 d P . .
F2 F 0.7404(4) 0.0801(5) 0.0176(3) 0.0162(7) Uani 0.50 1 d P . .
O3 O 0.6920(5) 0.0191(5) 0.6107(4) 0.0156(7) Uani 1 1 d . . .
O4 O 0.0414(5) 0.0623(5) 0.2119(3) 0.0142(7) Uani 1 1 d . . .
O5 O 0.0666(5) 0.2369(5) 0.4411(3) 0.0135(7) Uani 1 1 d . . .

loop_
_atom_site_aniso_label
_atom_site_aniso_U_11
_atom_site_aniso_U_22
_atom_site_aniso_U_33
_atom_site_aniso_U_23
_atom_site_aniso_U_13
_atom_site_aniso_U_12
Ba 0.0119(2) 0.0122(2) 0.01380(19) -0.00118(10) 0.00121(11) 0.00025(11)
Nb 0.019(3) 0.0115(6) 0.0099(4) 0.0008(3) 0.001(3) -0.005(3)
P 0.0094(6) 0.0099(7) 0.0113(6) -0.0009(4) -0.0004(5) 0.0004(5)
O1 0.0124(17) 0.0125(19) 0.0177(18) -0.0021(14) 0.0005(14) 0.0013(15)
O2 0.0165(16) 0.0160(17) 0.0161(16) 0.0033(13) -0.0001(12) 0.0015(14)
F2 0.0165(16) 0.0160(17) 0.0161(16) 0.0033(13) -0.0001(12) 0.0015(14)
O3 0.0179(18) 0.0137(19) 0.0153(17) 0.0010(14) 0.0003(14) 0.0026(15)
O4 0.0154(17) 0.0180(19) 0.0093(16) -0.0020(14) -0.0006(13) -0.0047(15)
O5 0.0140(17) 0.0125(18) 0.0140(17) -0.0034(14) 0.0037(14) 0.0005(15)

loop_
_atom_type_symbol
_atom_type_description
_atom_type_scat_dispersion_real
_atom_type_scat_dispersion_imag
_atom_type_scat_source
O O 0.0106 0.0060 'International Tables Vol C Tables 4.2.6.8 and 6.1.1.4'
F F 0.0171 0.0103 'International Tables Vol C Tables 4.2.6.8 and 6.1.1.4'
P P 0.1023 0.0942 'International Tables Vol C Tables 4.2.6.8 and 6.1.1.4'
Nb Nb -2.0727 0.6215 'International Tables Vol C Tables 4.2.6.8 and 6.1.1.4'
Ba Ba -0.3244 2.2819 'International Tables Vol C Tables 4.2.6.8 and 6.1.1.4'

loop_
_geom_angle_atom_site_label_1
_geom_angle_atom_site_label_2
_geom_angle_atom_site_label_3
_geom_angle
_geom_angle_site_symmetry_1
_geom_angle_site_symmetry_3
_geom_angle_publ_flag
O1 Ba F2 150.18(10) . 4_566 ?
O1 Ba O2 150.18(10) . 4_566 ?
F2 Ba O2 0.00(10) 4_566 4_566 ?
O1 Ba O1 108.79(8) . 2_655 ?
F2 Ba O1 91.51(10) 4_566 2_655 ?
O2 Ba O1 91.51(10) 4_566 2_655 ?
O1 Ba O3 85.34(10) . . ?
F2 Ba O3 66.61(10) 4_566 . ?
O2 Ba O3 66.61(10) 4_566 . ?
O1 Ba O3 111.41(10) 2_655 . ?
O1 Ba O2 67.66(10) . . ?
F2 Ba O2 135.90(8) 4_566 . ?
O2 Ba O2 135.90(8) 4_566 . ?
O1 Ba O2 89.98(9) 2_655 . ?
O3 Ba O2 150.15(10) . . ?
O1 Ba O4 73.30(10) . 1_655 ?
F2 Ba O4 102.60(9) 4_566 1_655 ?
O2 Ba O4 102.60(9) 4_566 1_655 ?
O1 Ba O4 145.01(9) 2_655 1_655 ?
O3 Ba O4 103.57(10) . 1_655 ?
O2 Ba O4 57.70(9) . 1_655 ?
O1 Ba O3 71.67(10) . 3_656 ?
F2 Ba O3 107.07(9) 4_566 3_656 ?
O2 Ba O3 107.07(9) 4_566 3_656 ?
O1 Ba O3 52.61(10) 2_655 3_656 ?
O3 Ba O3 72.49(11) . 3_656 ?
O2 Ba O3 108.56(9) . 3_656 ?
O4 Ba O3 144.95(10) 1_655 3_656 ?
O1 Ba O5 106.79(9) . 1_655 ?
F2 Ba O5 56.57(9) 4_566 1_655 ?
O2 Ba O5 56.57(9) 4_566 1_655 ?
O1 Ba O5 144.40(10) 2_655 1_655 ?
O3 Ba O5 72.69(9) . 1_655 ?
O2 Ba O5 102.27(9) . 1_655 ?
O4 Ba O5 48.32(9) 1_655 1_655 ?
O3 Ba O5 145.15(9) 3_656 1_655 ?
O1 Ba O3 128.53(9) . 4_565 ?
F2 Ba O3 78.99(9) 4_566 4_565 ?
O2 Ba O3 78.99(9) 4_566 4_565 ?
O1 Ba O3 67.36(9) 2_655 4_565 ?
O3 Ba O3 145.60(8) . 4_565 ?
O2 Ba O3 61.16(9) . 4_565 ?
O4 Ba O3 83.94(9) 1_655 4_565 ?
O3 Ba O3 119.52(7) 3_656 4_565 ?
O5 Ba O3 89.35(9) 1_655 4_565 ?
O1 Ba P 91.42(7) . . ?
F2 Ba P 98.83(7) 4_566 . ?
O2 Ba P 98.83(7) 4_566 . ?
O1 Ba P 26.10(7) 2_655 . ?
O3 Ba P 91.29(7) . . ?
O2 Ba P 101.47(7) . . ?
O4 Ba P 157.45(7) 1_655 . ?
O3 Ba P 26.59(7) 3_656 . ?
O5 Ba P 154.23(6) 1_655 . ?
O3 Ba P 93.39(7) 4_565 . ?
Nb Nb F2 165(6) 3 3_655 ?
Nb Nb O2 165(6) 3 3_655 ?
F2 Nb O2 0.0(3) 3_655 3_655 ?
Nb Nb O4 89(5) 3 . ?
F2 Nb O4 96.4(5) 3_655 . ?
O2 Nb O4 96.4(5) 3_655 . ?
Nb Nb O5 96(5) 3 4_565 ?
F2 Nb O5 97.3(5) 3_655 4_565 ?
O2 Nb O5 97.3(5) 3_655 4_565 ?
O4 Nb O5 91.6(6) . 4_565 ?
Nb Nb O4 81(5) 3 3 ?
F2 Nb O4 92.7(6) 3_655 3 ?
O2 Nb O4 92.7(6) 3_655 3 ?
O4 Nb O4 170.7(4) . 3 ?
O5 Nb O4 89.4(6) 4_565 3 ?
Nb Nb O5 75(5) 3 2_545 ?
F2 Nb O5 91.7(6) 3_655 2_545 ?
O2 Nb O5 91.7(6) 3_655 2_545 ?
O4 Nb O5 88.4(6) . 2_545 ?
O5 Nb O5 170.9(4) 4_565 2_545 ?
O4 Nb O5 89.2(6) 3 2_545 ?
Nb Nb O2 12(5) 3 1_455 ?
F2 Nb O2 177.8(9) 3_655 1_455 ?
O2 Nb O2 177.8(9) 3_655 1_455 ?
O4 Nb O2 84.5(5) . 1_455 ?
O5 Nb O2 84.7(5) 4_565 1_455 ?
O4 Nb O2 86.4(4) 3 1_455 ?
O5 Nb O2 86.3(4) 2_545 1_455 ?
Nb Nb F2 12(5) 3 1_455 ?
F2 Nb F2 177.8(9) 3_655 1_455 ?
O2 Nb F2 177.8(9) 3_655 1_455 ?
O4 Nb F2 84.5(5) . 1_455 ?
O5 Nb F2 84.7(5) 4_565 1_455 ?
O4 Nb F2 86.4(4) 3 1_455 ?
O5 Nb F2 86.3(4) 2_545 1_455 ?
O2 Nb F2 0.0(2) 1_455 1_455 ?
Nb Nb Ba 127(5) 3 2_645 ?
F2 Nb Ba 43.8(4) 3_655 2_645 ?
O2 Nb Ba 43.8(4) 3_655 2_645 ?
O4 Nb Ba 72.9(4) . 2_645 ?
O5 Nb Ba 133.1(4) 4_565 2_645 ?
O4 Nb Ba 112.9(5) 3 2_645 ?
O5 Nb Ba 55.3(3) 2_545 2_645 ?
O2 Nb Ba 134.9(6) 1_455 2_645 ?
F2 Nb Ba 134.9(6) 1_455 2_645 ?
Nb Nb Ba 129(5) 3 3_655 ?
F2 Nb Ba 45.3(3) 3_655 3_655 ?
O2 Nb Ba 45.3(3) 3_655 3_655 ?
O4 Nb Ba 141.0(3) . 3_655 ?
O5 Nb Ba 87.4(4) 4_565 3_655 ?
O4 Nb Ba 48.3(3) 3 3_655 ?
O5 Nb Ba 98.3(5) 2_545 3_655 ?
O2 Nb Ba 134.1(6) 1_455 3_655 ?
F2 Nb Ba 134.1(6) 1_455 3_655 ?
Ba Nb Ba 79.6(2) 2_645 3_655 ?
Nb Nb Ba 49(5) 3 4_465 ?
F2 Nb Ba 139.8(6) 3_655 4_465 ?
O2 Nb Ba 139.8(6) 3_655 4_465 ?
O4 Nb Ba 106.2(5) . 4_465 ?
O5 Nb Ba 50.2(3) 4_565 4_465 ?
O4 Nb Ba 67.6(4) 3 4_465 ?
O5 Nb Ba 121.2(3) 2_545 4_465 ?
O2 Nb Ba 41.4(3) 1_455 4_465 ?
F2 Nb Ba 41.4(3) 1_455 4_465 ?
Ba Nb Ba 176.2(3) 2_645 4_465 ?
Ba Nb Ba 102.9(3) 3_655 4_465 ?
O1 P O3 111.4(2) 2_655 3_656 ?
O1 P O5 111.58(19) 2_655 . ?
O3 P O5 112.00(19) 3_656 . ?
O1 P O4 111.13(18) 2_655 . ?
O3 P O4 109.1(2) 3_656 . ?
O5 P O4 101.08(18) . . ?
O1 P Ba 52.88(13) 2_655 . ?
O3 P Ba 58.78(14) 3_656 . ?
O5 P Ba 126.90(13) . . ?
O4 P Ba 131.95(13) . . ?
O1 P Ba 126.81(14) 2_655 1_455 ?
O3 P Ba 121.39(14) 3_656 1_455 ?
O5 P Ba 54.27(12) . 1_455 ?
O4 P Ba 46.87(12) . 1_455 ?
Ba P Ba 178.79(4) . 1_455 ?
P O1 Ba 139.54(19) 2_645 . ?
P O1 Ba 101.02(17) 2_645 2_645 ?
Ba O1 Ba 113.44(12) . 2_645 ?
Nb O2 Nb 2.2(9) 3_655 1_655 ?
Nb O2 Ba 109.3(5) 3_655 4_565 ?
Nb O2 Ba 108.1(4) 1_655 4_565 ?
Nb O2 Ba 108.0(5) 3_655 . ?
Nb O2 Ba 107.4(4) 1_655 . ?
Ba O2 Ba 119.56(11) 4_565 . ?
P O3 Ba 128.68(18) 3_656 . ?
P O3 Ba 94.63(16) 3_656 3_656 ?
Ba O3 Ba 107.51(11) . 3_656 ?
P O3 Ba 112.99(17) 3_656 4_566 ?
Ba O3 Ba 109.29(11) . 4_566 ?
Ba O3 Ba 97.41(10) 3_656 4_566 ?
P O4 Nb 137.7(3) . . ?
P O4 Nb 146.3(3) . 3 ?
Nb O4 Nb 9.3(4) . 3 ?
P O4 Ba 109.39(16) . 1_455 ?
Nb O4 Ba 109.5(3) . 1_455 ?
Nb O4 Ba 100.1(2) 3 1_455 ?
P O5 Nb 133.5(4) . 4_566 ?
P O5 Nb 139.6(4) . 2 ?
Nb O5 Nb 9.1(4) 4_566 2 ?
P O5 Ba 101.13(15) . 1_455 ?
Nb O5 Ba 99.6(3) 4_566 1_455 ?
Nb O5 Ba 91.1(3) 2 1_455 ?

loop_
_geom_bond_atom_site_label_1
_geom_bond_atom_site_label_2
_geom_bond_distance
_geom_bond_site_symmetry_2
_geom_bond_publ_flag
Ba O1 2.641(3) . ?
Ba F2 2.720(3) 4_566 ?
Ba O2 2.720(3) 4_566 ?
Ba O1 2.740(3) 2_655 ?
Ba O3 2.765(3) . ?
Ba O2 2.811(3) . ?
Ba O4 2.850(3) 1_655 ?
Ba O3 2.894(3) 3_656 ?
Ba O5 3.048(3) 1_655 ?
Ba O3 3.091(3) 4_565 ?
Ba P 3.3733(13) . ?
Nb Nb 0.324(14) 3 ?
Nb F2 1.772(8) 3_655 ?
Nb O2 1.772(8) 3_655 ?
Nb O4 1.975(15) . ?
Nb O5 1.993(15) 4_565 ?
Nb O4 1.998(15) 3 ?
Nb O5 2.051(15) 2_545 ?
Nb O2 2.087(9) 1_455 ?
Nb F2 2.087(9) 1_455 ?
Nb Ba 3.706(13) 2_645 ?
Nb Ba 3.758(12) 3_655 ?
Nb Ba 3.910(13) 4_465 ?
P O1 1.512(3) 2_655 ?
P O3 1.515(4) 3_656 ?
P O5 1.563(3) . ?
P O4 1.572(3) . ?
P Ba 3.6841(13) 1_455 ?
O1 P 1.512(3) 2_645 ?
O1 Ba 2.740(3) 2_645 ?
O2 Nb 1.772(8) 3_655 ?
O2 Nb 2.087(9) 1_655 ?
O2 Ba 2.720(3) 4_565 ?
O3 P 1.515(4) 3_656 ?
O3 Ba 2.894(3) 3_656 ?
O3 Ba 3.091(3) 4_566 ?
O4 Nb 1.998(15) 3 ?
O4 Ba 2.850(3) 1_455 ?
O5 Nb 1.993(15) 4_566 ?
O5 Nb 2.051(15) 2 ?
O5 Ba 3.048(3) 1_455 ?
